data_4334117
loop_
_publ_author_name
'Arief C. Wibowo'
'Christos D. Malliakas'
'Duck Young Chung'
'Jino Im'
'Arthur J. Freeman'
'Mercouri G. Kanatzidis'

_publ_section_title
;
 Mercury Bismuth Chalcohalides, Hg3Q2Bi2Cl8 (Q = S, Se, Te): Syntheses,
 Crystal Structures, Band Structures, and Optical Properties
;
_journal_name_full 'Inorganic Chemistry'
_journal_page_first 2973
_journal_page_last 2979
_journal_paper_doi 10.1021/ic3023826
_journal_volume 52
_journal_year 2013
_chemical_formula_sum 'Bi2 Cl8 Hg3 S2'
_chemical_formula_weight 1367.45
_chemical_name_systematic
; 
 ? 
;
_space_group_IT_number 12
_symmetry_cell_setting monoclinic
_symmetry_space_group_name_Hall '-C 2y'
_symmetry_space_group_name_H-M 'C 1 2/m 1'
_atom_sites_solution_hydrogens none
_atom_sites_solution_primary direct
_atom_sites_solution_secondary difmap
_audit_creation_method SHELXL-97
_cell_angle_alpha 90.00
_cell_angle_beta 116.64(4)
_cell_angle_gamma 90.00
_cell_formula_units_Z 2
_cell_length_a 12.945(5)
_cell_length_b 7.3875(15)
_cell_length_c 9.2658(19)
_cell_measurement_reflns_used 5774
_cell_measurement_temperature 293(2)
_cell_measurement_theta_max 35.24
_cell_measurement_theta_min 3.27
_cell_volume 792.0(5)
_computing_structure_refinement 'SHELXL-97 (Sheldrick, 2008)'
_computing_structure_solution 'SHELXS-97 (Sheldrick, 2008)'
_diffrn_ambient_temperature 293(2)
_diffrn_detector_area_resol_mean 6.67
_diffrn_measured_fraction_theta_full 0.931
_diffrn_measured_fraction_theta_max 0.931
_diffrn_measurement_device_type 'STOE IPDS 2T'
_diffrn_measurement_method 'rotation method'
_diffrn_radiation_monochromator 'plane graphite'
_diffrn_radiation_source 'fine-focus sealed tube'
_diffrn_radiation_type MoK\a
_diffrn_radiation_wavelength 0.71069
_diffrn_reflns_av_R_equivalents 0.0526
_diffrn_reflns_av_sigmaI/netI 0.0402
_diffrn_reflns_limit_h_max 20
_diffrn_reflns_limit_h_min -20
_diffrn_reflns_limit_k_max 11
_diffrn_reflns_limit_k_min -11
_diffrn_reflns_limit_l_max 14
_diffrn_reflns_limit_l_min -14
_diffrn_reflns_number 4685
_diffrn_reflns_theta_full 34.85
_diffrn_reflns_theta_max 34.85
_diffrn_reflns_theta_min 4.54
_exptl_absorpt_coefficient_mu 52.697
_exptl_absorpt_correction_T_max 0.4122
_exptl_absorpt_correction_T_min 0.0348
_exptl_absorpt_correction_type integration
_exptl_crystal_colour white
_exptl_crystal_density_diffrn 5.734
_exptl_crystal_description plate
_exptl_crystal_F_000 1148
_exptl_crystal_size_max 0.05
_exptl_crystal_size_mid 0.02
_exptl_crystal_size_min 0.01
_refine_diff_density_max 3.723
_refine_diff_density_min -2.136
_refine_diff_density_rms 0.364
_refine_ls_extinction_coef 0.00088(9)
_refine_ls_extinction_expression Fc^*^=kFc[1+0.001xFc^2^\l^3^/sin(2\q)]^-1/4^
_refine_ls_extinction_method SHELXL
_refine_ls_goodness_of_fit_ref 1.038
_refine_ls_hydrogen_treatment none
_refine_ls_matrix_type full
_refine_ls_number_parameters 44
_refine_ls_number_reflns 1706
_refine_ls_number_restraints 0
_refine_ls_restrained_S_all 1.038
_refine_ls_R_factor_all 0.0366
_refine_ls_R_factor_gt 0.0299
_refine_ls_shift/su_max 0.007
_refine_ls_shift/su_mean 0.001
_refine_ls_structure_factor_coef Fsqd
_refine_ls_weighting_details 'calc w=1/[\s^2^(Fo^2^)+(0.0391P)^2^+0.1697P] where P=(Fo^2^+2Fc^2^)/3'
_refine_ls_weighting_scheme calc
_refine_ls_wR_factor_gt 0.0695
_refine_ls_wR_factor_ref 0.0717
_reflns_number_gt 1519
_reflns_number_total 1706
_reflns_threshold_expression >2sigma(I)
_cod_data_source_file ic3023826_si_002_1.cif
_cod_data_source_block Hg3S2Bi2Cl8
_cod_original_cell_volume 792.0(4)
_cod_database_code 4334117

loop_
_symmetry_equiv_pos_as_xyz
'x, y, z'
'-x, y, -z'
'x+1/2, y+1/2, z'
'-x+1/2, y+1/2, -z'
'-x, -y, -z'
'x, -y, z'
'-x+1/2, -y+1/2, -z'
'x+1/2, -y+1/2, z'

loop_
_atom_site_label
_atom_site_type_symbol
_atom_site_fract_x
_atom_site_fract_y
_atom_site_fract_z
_atom_site_U_iso_or_equiv
_atom_site_adp_type
_atom_site_occupancy
_atom_site_symmetry_multiplicity
_atom_site_calc_flag
_atom_site_refinement_flags
Bi1 Bi 0.12713(2) 0.0000 0.42622(3) 0.01719(8) Uani 1 2 d S
Hg1 Hg 0.2500 0.2500 0.0000 0.02487(9) Uani 1 2 d S
Hg3 Hg 0.0000 0.5000 0.0000 0.02682(11) Uani 1 4 d S
Cl1 Cl 0.0000 -0.2438(3) 0.5000 0.0280(4) Uani 1 2 d S
Cl2 Cl 0.19305(13) 0.2669(2) 0.28703(18) 0.0269(3) Uani 1 1 d .
Cl3 Cl -0.04919(18) 0.0000 0.1494(3) 0.0325(5) Uani 1 2 d S
S1 S 0.12487(15) 0.5000 -0.1249(2) 0.0190(3) Uani 1 2 d S

loop_
_atom_site_aniso_label
_atom_site_aniso_U_11
_atom_site_aniso_U_22
_atom_site_aniso_U_33
_atom_site_aniso_U_23
_atom_site_aniso_U_13
_atom_site_aniso_U_12
Bi1 0.01453(11) 0.02096(13) 0.01645(11) 0.000 0.00729(8) 0.000
Hg1 0.02447(14) 0.01653(14) 0.03564(17) 0.00042(11) 0.01528(12) 0.00318(9)
Hg3 0.02078(17) 0.0268(2) 0.0393(2) 0.000 0.01919(17) 0.000
Cl1 0.0312(9) 0.0185(8) 0.0420(11) 0.000 0.0233(9) 0.000
Cl2 0.0303(6) 0.0292(7) 0.0220(5) 0.0025(5) 0.0125(5) -0.0057(5)
Cl3 0.0215(8) 0.0289(10) 0.0289(9) 0.000 -0.0048(7) 0.000
S1 0.0179(7) 0.0189(8) 0.0204(7) 0.000 0.0088(6) 0.000

loop_
_atom_type_symbol
_atom_type_description
_atom_type_scat_dispersion_real
_atom_type_scat_dispersion_imag
_atom_type_scat_source
Bi Bi -4.1077 10.2566 'International Tables Vol C Tables 4.2.6.8 and 6.1.1.4'
Cl Cl 0.1484 0.1585 'International Tables Vol C Tables 4.2.6.8 and 6.1.1.4'
Hg Hg -2.3894 9.2266 'International Tables Vol C Tables 4.2.6.8 and 6.1.1.4'
S S 0.1246 0.1234 'International Tables Vol C Tables 4.2.6.8 and 6.1.1.4'

loop_
_geom_angle_atom_site_label_1
_geom_angle_atom_site_label_2
_geom_angle_atom_site_label_3
_geom_angle
_geom_angle_site_symmetry_1
_geom_angle_site_symmetry_3
Cl3 Bi1 Cl2 81.47(6) . .
Cl3 Bi1 Cl2 81.47(6) . 6
Cl2 Bi1 Cl2 94.01(8) . 6
Cl3 Bi1 Cl1 83.33(5) . 5_556
Cl2 Bi1 Cl1 89.60(5) . 5_556
Cl2 Bi1 Cl1 163.67(4) 6 5_556
Cl3 Bi1 Cl1 83.33(5) . .
Cl2 Bi1 Cl1 163.67(4) . .
Cl2 Bi1 Cl1 89.60(5) 6 .
Cl1 Bi1 Cl1 82.73(7) 5_556 .
S1 Hg1 S1 180.0 7 .
S1 Hg1 Cl3 89.62(5) 7 3
S1 Hg1 Cl3 90.38(5) . 3
S1 Hg1 Cl3 90.38(5) 7 5
S1 Hg1 Cl3 89.62(5) . 5
Cl3 Hg1 Cl3 180.0 3 5
S1 Hg3 S1 180.0 . 5_565
Bi1 Cl1 Bi1 97.27(7) . 5_556
Bi1 Cl3 Hg1 131.84(7) . 3_445
Bi1 Cl3 Hg1 131.84(7) . 2
Hg1 Cl3 Hg1 76.71(6) 3_445 2
Hg3 S1 Hg1 103.07(6) . 4
Hg3 S1 Hg1 103.07(6) . .
Hg1 S1 Hg1 101.44(7) 4 .

loop_
_geom_bond_atom_site_label_1
_geom_bond_atom_site_label_2
_geom_bond_distance
_geom_bond_site_symmetry_2
Bi1 Cl3 2.557(2) .
Bi1 Cl2 2.6954(16) .
Bi1 Cl2 2.6954(16) 6
Bi1 Cl1 2.7255(15) 5_556
Bi1 Cl1 2.7255(15) .
Hg1 S1 2.3860(13) 7
Hg1 S1 2.3860(13) .
Hg1 Cl3 2.9762(18) 3
Hg1 Cl3 2.9762(18) 5
Hg3 S1 2.373(2) .
Hg3 S1 2.373(2) 5_565
Cl1 Bi1 2.7255(15) 5_556
Cl3 Hg1 2.9762(18) 3_445
Cl3 Hg1 2.9762(18) 2
S1 Hg1 2.3860(13) 4
